data_1512138
loop_
_publ_author_name
'Vallett, Paul J.'
'Damrauer, Niels H.'

_publ_section_title
;
 Experimental and computational exploration of ground and excited state
 properties of highly strained ruthenium terpyridine complexes.
;
_journal_issue 30
_journal_name_full 'The journal of physical chemistry. A'
_journal_page_first 6489
_journal_page_last 6507
_journal_paper_doi 10.1021/jp404248z
_journal_volume 117
_journal_year 2013
_chemical_formula_moiety 'C30 H18 Br4 F12 N6 Ru'
_chemical_formula_sum 'C30 H18 Br4 F12 N6 P2 Ru'
_chemical_formula_weight 1173.15
_space_group_IT_number 9
_symmetry_cell_setting monoclinic
_symmetry_space_group_name_Hall 'C -2yc'
_symmetry_space_group_name_H-M 'C 1 c 1'
_atom_sites_solution_hydrogens geom
_atom_sites_solution_primary direct
_atom_sites_solution_secondary difmap
_audit_creation_method SHELXL-97
_audit_update_record
;
2013-04-23 # Formatted by publCIF
;
_cell_angle_alpha 90.00
_cell_angle_beta 103.108(6)
_cell_angle_gamma 90.00
_cell_formula_units_Z 8
_cell_length_a 20.5937(17)
_cell_length_b 18.9018(17)
_cell_length_c 22.083(2)
_cell_measurement_reflns_used 9852
_cell_measurement_temperature 100(2)
_cell_measurement_theta_max 25.14
_cell_measurement_theta_min 2.44
_cell_volume 8372.0(13)
_computing_cell_refinement 'Bruker APEX2 (Bruker, 2009)'
_computing_data_collection 'Bruker APEX2 (Bruker, 2009)'
_computing_data_reduction 'Bruker APEX2 (Bruker, 2009)'
_computing_molecular_graphics 'SHELXTL (Sheldrick, 2008)'
_computing_publication_material 'SHELXTL (Sheldrick, 2008)'
_computing_structure_refinement 'SHELXTL (Sheldrick, 2008)'
_computing_structure_solution 'SHELXTL (Sheldrick, 2008)'
_diffrn_ambient_temperature 100(2)
_diffrn_measured_fraction_theta_full 0.998
_diffrn_measured_fraction_theta_max 0.998
_diffrn_measurement_device_type 'Bruker APEX-II CCD'
_diffrn_measurement_method '\f and \w scans'
_diffrn_radiation_monochromator graphite
_diffrn_radiation_source 'fine-focus sealed tube'
_diffrn_radiation_type MoK\a
_diffrn_radiation_wavelength 0.71073
_diffrn_reflns_av_R_equivalents 0.0658
_diffrn_reflns_av_sigmaI/netI 0.0922
_diffrn_reflns_limit_h_max 24
_diffrn_reflns_limit_h_min -24
_diffrn_reflns_limit_k_max 22
_diffrn_reflns_limit_k_min -22
_diffrn_reflns_limit_l_max 25
_diffrn_reflns_limit_l_min -25
_diffrn_reflns_number 50867
_diffrn_reflns_theta_full 24.72
_diffrn_reflns_theta_max 24.72
_diffrn_reflns_theta_min 2.35
_exptl_absorpt_coefficient_mu 4.353
_exptl_absorpt_correction_T_max 0.4887
_exptl_absorpt_correction_T_min 0.3419
_exptl_absorpt_correction_type multi-scan
_exptl_absorpt_process_details 'SCALE (Bruker, 2009)'
_exptl_crystal_colour red
_exptl_crystal_density_diffrn 1.861
_exptl_crystal_density_method 'not measured'
_exptl_crystal_description cube
_exptl_crystal_F_000 4496
_exptl_crystal_size_max 0.31
_exptl_crystal_size_mid 0.19
_exptl_crystal_size_min 0.19
_platon_squeeze_details
;
;
_refine_diff_density_max 0.826
_refine_diff_density_min -0.868
_refine_diff_density_rms 0.102
_refine_ls_abs_structure_details 'Flack H D (1983), Acta Cryst. A39, 876-881'
_refine_ls_abs_structure_Flack 0.365(9)
_refine_ls_extinction_method none
_refine_ls_goodness_of_fit_ref 1.050
_refine_ls_hydrogen_treatment constr
_refine_ls_matrix_type full
_refine_ls_number_parameters 1056
_refine_ls_number_reflns 14260
_refine_ls_number_restraints 65
_refine_ls_restrained_S_all 1.051
_refine_ls_R_factor_all 0.0909
_refine_ls_R_factor_gt 0.0632
_refine_ls_shift/su_max 0.021
_refine_ls_shift/su_mean 0.001
_refine_ls_structure_factor_coef Fsqd
_refine_ls_weighting_details 'calc w=1/[\s^2^(Fo^2^)+(0.0928P)^2^+0.0000P] where P=(Fo^2^+2Fc^2^)/3'
_refine_ls_weighting_scheme calc
_refine_ls_wR_factor_gt 0.1634
_refine_ls_wR_factor_ref 0.1759
_reflns_number_gt 10050
_reflns_number_total 14260
_reflns_threshold_expression >2sigma(I)
_cod_data_source_file jp404248z_si_002.cif
_cod_data_source_block nd02_cc
_cod_original_cell_volume 8372.1(13)
_cod_original_sg_symbol_H-M Cc
_cod_database_code 1512138

loop_
_symmetry_equiv_pos_as_xyz
'x, y, z'
'x, -y, z+1/2'
'x+1/2, y+1/2, z'
'x+1/2, -y+1/2, z+1/2'

loop_
_atom_site_label
_atom_site_type_symbol
_atom_site_fract_x
_atom_site_fract_y
_atom_site_fract_z
_atom_site_U_iso_or_equiv
_atom_site_adp_type
_atom_site_occupancy
_atom_site_symmetry_multiplicity
_atom_site_calc_flag
_atom_site_refinement_flags
_atom_site_disorder_assembly
_atom_site_disorder_group
Ru1 Ru -0.23187(3) 1.06467(4) -0.09687(4) 0.0524(2) Uani 1 1 d . . .
Ru2 Ru 0.16979(4) 1.07902(4) -0.00855(4) 0.0524(2) Uani 1 1 d . . .
P1_1 P 0.49222(19) 0.93538(19) 0.0724(2) 0.0860(11) Uani 1 1 d D . .
F1_1 F 0.4633(8) 0.8907(9) 0.1188(7) 0.222(8) Uani 1 1 d D . .
F2_1 F 0.5218(6) 0.9796(6) 0.0250(5) 0.150(4) Uani 1 1 d D . .
F3_1 F 0.5340(7) 0.9825(7) 0.1239(4) 0.171(5) Uani 1 1 d D . .
F4_1 F 0.4598(7) 0.8822(6) 0.0212(6) 0.180(6) Uani 1 1 d D . .
F5_1 F 0.4318(5) 0.9822(7) 0.0591(7) 0.164(5) Uani 1 1 d D . .
F6_1 F 0.5555(6) 0.8879(6) 0.0849(9) 0.215(8) Uani 1 1 d D . .
P1_2 P 0.44647(19) 1.06422(18) 0.2989(2) 0.0813(10) Uani 1 1 d . . .
F1_2 F 0.5230(5) 1.0612(8) 0.3233(5) 0.153(5) Uani 1 1 d . . .
F2_2 F 0.3709(5) 1.0712(9) 0.2724(7) 0.197(7) Uani 1 1 d . . .
F3_2 F 0.4486(6) 1.1379(6) 0.2662(6) 0.155(4) Uani 1 1 d . . .
F4_2 F 0.4316(9) 0.9994(10) 0.3330(11) 0.267(12) Uani 1 1 d . . .
F5_2 F 0.4541(7) 1.0244(7) 0.2369(6) 0.188(7) Uani 1 1 d . . .
F6_2 F 0.4308(8) 1.1023(7) 0.3539(6) 0.177(6) Uani 1 1 d . . .
P1_3 P -0.11029(17) 0.7832(2) -0.25246(19) 0.0862(11) Uani 1 1 d . . .
F1_3 F -0.0722(10) 0.7306(12) -0.2051(8) 0.239(9) Uani 1 1 d . . .
F2_3 F -0.1386(13) 0.8435(12) -0.2957(9) 0.310(16) Uani 1 1 d . . .
F3_3 F -0.0386(7) 0.8084(12) -0.2496(10) 0.237(9) Uani 1 1 d . . .
F4_3 F -0.1754(8) 0.7584(10) -0.2516(15) 0.316(15) Uani 1 1 d . . .
F5_3 F -0.1151(6) 0.8395(8) -0.2005(7) 0.187(7) Uani 1 1 d . . .
F6_3 F -0.1043(7) 0.7365(8) -0.3094(5) 0.165(5) Uani 1 1 d . . .
P1_4 P 0.5502(7) 1.2975(10) 0.1516(7) 0.297(16) Uani 0.680(16) 1 d PD A -1
F1_4 F 0.4753(9) 1.3058(17) 0.1314(12) 0.37(3) Uani 0.680(16) 1 d PD A -1
F2_4 F 0.6272(7) 1.2940(19) 0.1749(13) 0.29(2) Uani 0.680(16) 1 d PD A -1
F3_4 F 0.5571(11) 1.3697(13) 0.1209(11) 0.30(3) Uani 0.680(16) 1 d PD A -1
F4_4 F 0.5422(15) 1.2305(14) 0.1853(12) 0.35(3) Uani 0.680(16) 1 d PD A -1
F5_4 F 0.557(2) 1.2602(12) 0.0921(10) 0.43(4) Uani 0.680(16) 1 d PD A -1
F6_4 F 0.5555(15) 1.3414(19) 0.2130(11) 0.43(5) Uani 0.680(16) 1 d PD A -1
P1_5 P 0.5395(5) 1.3327(5) 0.1750(5) 0.057(4) Uani 0.320(16) 1 d PD A -2
F1_5 F 0.4790(14) 1.2861(18) 0.1672(17) 0.26(4) Uani 0.320(16) 1 d PD A -2
F2_5 F 0.6029(13) 1.3815(16) 0.1892(17) 0.31(5) Uani 0.320(16) 1 d PD A -2
F3_5 F 0.4967(15) 1.3986(13) 0.1674(14) 0.150(16) Uani 0.320(16) 1 d PD A -2
F4_5 F 0.5846(16) 1.2682(11) 0.1907(11) 0.124(16) Uani 0.320(16) 1 d PD A -2
F5_5 F 0.5424(16) 1.3295(16) 0.1068(9) 0.16(2) Uani 0.320(16) 1 d PD A -2
F6_5 F 0.5432(14) 1.341(2) 0.2466(10) 1.0(2) Uani 0.320(16) 1 d PD A -2
Br1_6 Br -0.06730(7) 1.06967(8) 0.01579(9) 0.1036(6) Uani 1 1 d . . .
Br2_6 Br -0.32187(12) 1.23610(15) -0.08949(13) 0.2153(19) Uani 1 1 d . . .
N1_6 N -0.1610(4) 0.9850(4) -0.0629(4) 0.049(2) Uani 1 1 d . . .
N2_6 N -0.2694(3) 0.9831(4) -0.1493(4) 0.0453(19) Uani 1 1 d . . .
N3_6 N -0.3226(4) 1.1085(5) -0.1513(4) 0.061(2) Uani 1 1 d . . .
C1_6 C -0.1045(5) 0.9838(6) -0.0170(5) 0.062(3) Uani 1 1 d . . .
C2_6 C -0.0704(7) 0.9216(8) 0.0103(7) 0.087(4) Uani 1 1 d . . .
H2C_6 H -0.0323 0.9237 0.0437 0.105 Uiso 1 1 calc R . .
C3_6 C -0.0967(8) 0.8582(9) -0.0154(6) 0.086(4) Uani 1 1 d . . .
H3C_6 H -0.0788 0.8144 0.0018 0.104 Uiso 1 1 calc R . .
C4_6 C -0.1476(6) 0.8599(7) -0.0645(6) 0.069(3) Uani 1 1 d . . .
H4C_6 H -0.1617 0.8165 -0.0850 0.083 Uiso 1 1 calc R . .
C5_6 C -0.1806(6) 0.9196(6) -0.0873(5) 0.056(3) Uani 1 1 d . . .
C6_6 C -0.2384(6) 0.9177(6) -0.1403(6) 0.062(3) Uani 1 1 d . . .
C7_6 C -0.2614(6) 0.8629(6) -0.1800(5) 0.061(3) Uani 1 1 d . . .
H7C_6 H -0.2392 0.8185 -0.1755 0.074 Uiso 1 1 calc R . .
C8_6 C -0.3162(6) 0.8735(8) -0.2255(6) 0.076(4) Uani 1 1 d . . .
H8C_6 H -0.3339 0.8337 -0.2500 0.091 Uiso 1 1 calc R . .
C9_6 C -0.3483(7) 0.9361(7) -0.2395(7) 0.075(4) Uani 1 1 d . . .
H9C_6 H -0.3846 0.9428 -0.2741 0.091 Uiso 1 1 calc R . .
C10_6 C -0.3212(6) 0.9916(5) -0.1959(6) 0.062(3) Uani 1 1 d . . .
C11_6 C -0.3541(5) 1.0609(6) -0.1966(6) 0.060(3) Uani 1 1 d . . .
C12_6 C -0.4113(6) 1.0780(7) -0.2386(6) 0.073(4) Uani 1 1 d . . .
H12C_6 H -0.4279 1.0464 -0.2720 0.087 Uiso 1 1 calc R . .
C13_6 C -0.4436(8) 1.1357(8) -0.2345(9) 0.107(5) Uani 1 1 d . . .
H13C_6 H -0.4874 1.1423 -0.2592 0.129 Uiso 1 1 calc R . .
C14_6 C -0.4131(6) 1.1884(7) -0.1930(7) 0.080(4) Uani 1 1 d . . .
H14C_6 H -0.4312 1.2347 -0.1938 0.096 Uiso 1 1 calc R . .
C15_6 C -0.3551(5) 1.1696(9) -0.1510(7) 0.088(4) Uani 1 1 d . . .
Br1_7 Br -0.35853(7) 0.93628(9) -0.06336(7) 0.0926(5) Uani 1 1 d . . .
Br2_7 Br -0.17029(8) 1.00499(8) -0.23591(7) 0.0843(4) Uani 1 1 d . . .
N1_7 N -0.2732(6) 1.0482(6) -0.0169(5) 0.082(3) Uani 1 1 d . . .
N2_7 N -0.1943(4) 1.1475(5) -0.0467(5) 0.069(3) Uani 1 1 d . . .
N3_7 N -0.1708(4) 1.1162(4) -0.1538(5) 0.052(2) Uani 1 1 d . . .
C1_7 C -0.3113(6) 0.9930(9) 0.0024(8) 0.099(5) Uani 1 1 d . . .
C2_7 C -0.3207(8) 0.9835(12) 0.0572(7) 0.124(7) Uani 1 1 d . . .
H2D_7 H -0.3513 0.9481 0.0632 0.148 Uiso 1 1 calc R . .
C3_7 C -0.2911(8) 1.0190(13) 0.1035(8) 0.120(6) Uani 1 1 d . . .
H3D_7 H -0.2931 1.0061 0.1446 0.144 Uiso 1 1 calc R . .
C4_7 C -0.2563(11) 1.0767(11) 0.0921(7) 0.119(6) Uani 1 1 d . . .
H4D_7 H -0.2385 1.1081 0.1253 0.142 Uiso 1 1 calc R . .
C5_7 C -0.2456(5) 1.0916(8) 0.0306(6) 0.084(4) Uani 1 1 d . . .
C6_7 C -0.2094(6) 1.1539(7) 0.0117(6) 0.077(4) Uani 1 1 d . . .
C7_7 C -0.1774(9) 1.2144(10) 0.0469(8) 0.104(5) Uani 1 1 d . . .
H7D_7 H -0.1767 1.2165 0.0900 0.124 Uiso 1 1 calc R . .
C8_7 C -0.1508(8) 1.2637(8) 0.0239(10) 0.093(5) Uani 1 1 d . . .
H8D_7 H -0.1403 1.3064 0.0466 0.112 Uiso 1 1 calc R . .
C9_7 C -0.1369(8) 1.2577(8) -0.0317(8) 0.096(4) Uani 1 1 d . . .
H9D_7 H -0.1117 1.2924 -0.0474 0.115 Uiso 1 1 calc R . .
C10_7 C -0.1620(5) 1.1963(6) -0.0665(6) 0.062(3) Uani 1 1 d . . .
C11_7 C -0.1489(6) 1.1810(6) -0.1294(7) 0.074(4) Uani 1 1 d . . .
C12_7 C -0.1183(7) 1.2258(7) -0.1577(8) 0.084(4) Uani 1 1 d . . .
H12D_7 H -0.1062 1.2710 -0.1400 0.100 Uiso 1 1 calc R . .
C13_7 C -0.1027(6) 1.2069(8) -0.2162(7) 0.087(4) Uani 1 1 d . . .
H13D_7 H -0.0812 1.2402 -0.2373 0.104 Uiso 1 1 calc R . .
C14_7 C -0.1187(6) 1.1417(8) -0.2411(7) 0.087(4) Uani 1 1 d . . .
H14D_7 H -0.1068 1.1261 -0.2780 0.104 Uiso 1 1 calc R . .
C15_7 C -0.1554(5) 1.0981(6) -0.2070(7) 0.071(4) Uani 1 1 d . . .
Br1_8 Br 0.23116(7) 1.26922(8) 0.00575(8) 0.0969(5) Uani 1 1 d . . .
Br2_8 Br 0.01598(9) 1.06969(8) -0.13792(9) 0.1122(7) Uani 1 1 d . . .
N1_8 N 0.2563(4) 1.1307(6) 0.0463(4) 0.065(3) Uani 1 1 d . . .
N2_8 N 0.2102(4) 0.9990(5) 0.0440(5) 0.066(3) Uani 1 1 d . . .
N3_8 N 0.1021(4) 0.9943(4) -0.0449(4) 0.057(2) Uani 1 1 d . . .
C1_8 C 0.2810(5) 1.1945(6) 0.0491(5) 0.060(3) Uani 1 1 d . . .
C2_8 C 0.3397(7) 1.2194(10) 0.0893(7) 0.104(5) Uani 1 1 d . . .
H2A_8 H 0.3515 1.2681 0.0917 0.125 Uiso 1 1 calc R . .
C3_8 C 0.3786(6) 1.1692(9) 0.1246(6) 0.086(4) Uani 1 1 d . . .
H3A_8 H 0.4193 1.1827 0.1520 0.103 Uiso 1 1 calc R . .
C4_8 C 0.3576(5) 1.0924(8) 0.1204(6) 0.072(3) Uani 1 1 d . . .
H4A_8 H 0.3855 1.0557 0.1411 0.086 Uiso 1 1 calc R . .
C5_8 C 0.2979(6) 1.0804(7) 0.0859(6) 0.066(3) Uani 1 1 d . . .
C6_8 C 0.2709(5) 1.0092(6) 0.0875(5) 0.055(3) Uani 1 1 d . . .
C7_8 C 0.2980(7) 0.9563(7) 0.1233(6) 0.075(3) Uani 1 1 d . . .
H7A_8 H 0.3398 0.9637 0.1514 0.089 Uiso 1 1 calc R . .
C8_8 C 0.2670(9) 0.8878(10) 0.1217(6) 0.109(6) Uani 1 1 d . . .
H8A_8 H 0.2868 0.8511 0.1491 0.130 Uiso 1 1 calc R . .
C9_8 C 0.2061(8) 0.8771(6) 0.0782(6) 0.082(4) Uani 1 1 d . . .
H9A_8 H 0.1830 0.8333 0.0755 0.098 Uiso 1 1 calc R . .
C10_8 C 0.1805(6) 0.9355(6) 0.0380(6) 0.063(3) Uani 1 1 d . . .
C11_8 C 0.1228(7) 0.9307(6) -0.0107(6) 0.067(3) Uani 1 1 d . . .
C12_8 C 0.0906(7) 0.8692(6) -0.0262(7) 0.075(3) Uani 1 1 d . . .
H12A_8 H 0.1045 0.8275 -0.0029 0.090 Uiso 1 1 calc R . .
C13_8 C 0.0338(7) 0.8678(7) -0.0799(7) 0.079(4) Uani 1 1 d . . .
H13A_8 H 0.0099 0.8254 -0.0925 0.095 Uiso 1 1 calc R . .
C14_8 C 0.0178(6) 0.9251(7) -0.1089(6) 0.071(4) Uani 1 1 d . . .
H14A_8 H -0.0189 0.9250 -0.1439 0.085 Uiso 1 1 calc R . .
C15_8 C 0.0511(6) 0.9875(6) -0.0920(6) 0.066(3) Uani 1 1 d . . .
Br1_9 Br 0.12444(11) 1.02181(9) 0.13864(9) 0.1171(6) Uani 1 1 d . . .
Br2_9 Br 0.29375(12) 0.95068(17) -0.04716(9) 0.1655(11) Uani 1 1 d . . .
N1_9 N 0.1094(4) 1.1225(4) 0.0482(6) 0.062(3) Uani 1 1 d . . .
N2_9 N 0.1321(5) 1.1584(5) -0.0620(6) 0.066(3) Uani 1 1 d . . .
N3_9 N 0.2134(5) 1.0670(5) -0.0860(5) 0.068(3) Uani 1 1 d . . .
C1_9 C 0.0950(5) 1.1072(7) 0.0978(7) 0.066(3) Uani 1 1 d . . .
C2_9 C 0.0593(8) 1.1499(7) 0.1305(8) 0.093(4) Uani 1 1 d . . .
H2B_9 H 0.0567 1.1338 0.1706 0.112 Uiso 1 1 calc R . .
C3_9 C 0.0292(8) 1.2092(9) 0.1121(12) 0.112(6) Uani 1 1 d . . .
H3B_9 H 0.0046 1.2371 0.1349 0.135 Uiso 1 1 calc R . .
C4_9 C 0.0391(7) 1.2248(7) 0.0533(10) 0.099(5) Uani 1 1 d . . .
H4B_9 H 0.0181 1.2660 0.0334 0.119 Uiso 1 1 calc R . .
C5_9 C 0.0782(6) 1.1839(7) 0.0204(9) 0.083(4) Uani 1 1 d . . .
C6_9 C 0.0851(6) 1.2021(6) -0.0380(9) 0.085(4) Uani 1 1 d . . .
C7_9 C 0.0581(8) 1.2588(8) -0.0747(10) 0.102(5) Uani 1 1 d . . .
H7B_9 H 0.0294 1.2915 -0.0612 0.123 Uiso 1 1 calc R . .
C8_9 C 0.0761(10) 1.2667(8) -0.1371(12) 0.128(8) Uani 1 1 d . . .
H8B_9 H 0.0549 1.3033 -0.1640 0.154 Uiso 1 1 calc R . .
C9_9 C 0.1201(9) 1.2254(11) -0.1569(9) 0.118(7) Uani 1 1 d . . .
H9B_9 H 0.1325 1.2309 -0.1956 0.141 Uiso 1 1 calc R . .
C10_9 C 0.1454(7) 1.1725(9) -0.1126(9) 0.096(5) Uani 1 1 d . . .
C11_9 C 0.1928(10) 1.1263(9) -0.1265(7) 0.100(5) Uani 1 1 d . . .
C12_9 C 0.2166(12) 1.1327(10) -0.1825(9) 0.119(6) Uani 1 1 d . . .
H12B_9 H 0.2016 1.1715 -0.2094 0.143 Uiso 1 1 calc R . .
C13_9 C 0.2607(14) 1.0846(15) -0.1993(14) 0.174(11) Uani 1 1 d . . .
H13B_9 H 0.2722 1.0847 -0.2386 0.208 Uiso 1 1 calc R . .
C14_9 C 0.2868(9) 1.0351(12) -0.1509(12) 0.131(7) Uani 1 1 d . . .
H14B_9 H 0.3219 1.0052 -0.1569 0.158 Uiso 1 1 calc R . .
C15_9 C 0.2664(8) 1.0269(11) -0.0974(7) 0.111(6) Uani 1 1 d . . .

loop_
_atom_site_aniso_label
_atom_site_aniso_U_11
_atom_site_aniso_U_22
_atom_site_aniso_U_33
_atom_site_aniso_U_23
_atom_site_aniso_U_13
_atom_site_aniso_U_12
Ru1 0.0301(4) 0.0634(5) 0.0574(5) -0.0085(4) -0.0035(4) 0.0017(4)
Ru2 0.0357(4) 0.0551(4) 0.0616(5) -0.0028(4) 0.0008(4) 0.0012(4)
P1_1 0.070(2) 0.080(2) 0.108(3) -0.001(2) 0.020(2) -0.0065(18)
F1_1 0.199(15) 0.281(19) 0.191(15) 0.081(14) 0.056(12) -0.072(14)
F2_1 0.175(11) 0.140(9) 0.147(10) 0.049(7) 0.062(8) 0.023(8)
F3_1 0.227(14) 0.191(12) 0.076(6) -0.024(7) -0.004(7) -0.085(10)
F4_1 0.187(11) 0.102(7) 0.199(12) -0.064(7) -0.064(9) 0.022(7)
F5_1 0.103(7) 0.183(11) 0.209(13) -0.009(10) 0.042(8) 0.047(7)
F6_1 0.110(8) 0.100(8) 0.41(3) 0.034(11) 0.003(12) 0.033(7)
P1_2 0.068(2) 0.070(2) 0.097(3) -0.0012(19) 0.0008(19) 0.0035(16)
F1_2 0.078(6) 0.252(14) 0.112(8) 0.007(8) -0.016(5) 0.012(7)
F2_2 0.051(5) 0.32(2) 0.210(14) 0.074(13) 0.016(7) 0.026(7)
F3_2 0.146(9) 0.141(9) 0.169(10) 0.033(8) 0.015(8) -0.031(7)
F4_2 0.179(14) 0.224(18) 0.35(3) 0.151(19) -0.050(15) -0.060(13)
F5_2 0.205(12) 0.171(11) 0.142(9) -0.058(9) -0.056(9) 0.114(10)
F6_2 0.270(17) 0.144(9) 0.119(8) -0.019(7) 0.049(10) 0.088(11)
P1_3 0.063(2) 0.096(2) 0.092(3) -0.022(2) 0.0008(18) 0.0198(19)
F1_3 0.221(17) 0.31(2) 0.184(13) 0.097(15) 0.054(13) 0.071(16)
F2_3 0.39(3) 0.226(19) 0.216(18) -0.042(14) -0.125(19) 0.17(2)
F3_3 0.135(11) 0.31(2) 0.28(2) -0.107(18) 0.078(12) -0.072(13)
F4_3 0.132(11) 0.220(17) 0.62(4) -0.23(2) 0.141(19) -0.059(11)
F5_3 0.115(8) 0.233(14) 0.232(14) -0.155(12) 0.076(9) -0.045(9)
F6_3 0.159(10) 0.217(13) 0.120(8) -0.064(9) 0.033(7) 0.029(9)
P1_4 0.245(16) 0.34(2) 0.199(15) 0.208(19) -0.163(14) -0.196(17)
F1_4 0.20(2) 0.59(6) 0.24(3) 0.32(4) -0.13(2) -0.25(3)
F2_4 0.057(10) 0.51(6) 0.27(3) 0.14(4) -0.018(13) -0.007(18)
F3_4 0.19(2) 0.44(5) 0.20(3) 0.20(3) -0.076(19) -0.21(3)
F4_4 0.36(4) 0.37(4) 0.23(3) 0.25(3) -0.13(3) -0.25(4)
F5_4 0.82(11) 0.20(3) 0.15(2) 0.10(2) -0.14(4) -0.21(5)
F6_4 0.32(5) 0.62(10) 0.22(3) 0.16(5) -0.20(4) -0.28(6)
P1_5 0.051(7) 0.070(7) 0.055(7) -0.010(5) 0.022(6) 0.000(5)
F1_5 0.25(5) 0.29(6) 0.33(7) -0.24(6) 0.28(6) -0.22(5)
F2_5 0.21(5) 0.11(3) 0.44(9) -0.05(4) -0.25(6) 0.00(3)
F3_5 0.17(4) 0.12(2) 0.15(3) 0.05(2) 0.02(3) 0.07(3)
F4_5 0.24(5) 0.054(14) 0.066(17) -0.008(12) 0.01(2) 0.02(2)
F5_5 0.25(5) 0.17(3) 0.07(2) 0.03(2) 0.05(3) 0.17(4)
F6_5 0.15(5) 1.3(3) 1.6(4) 1.4(3) 0.47(13) 0.34(11)
Br1_6 0.0533(7) 0.0963(10) 0.1346(14) -0.0170(9) -0.0344(8) -0.0008(6)
Br2_6 0.1500(19) 0.209(3) 0.222(3) -0.141(2) -0.0933(19) 0.1296(19)
N1_6 0.031(4) 0.062(5) 0.053(5) 0.005(4) 0.008(4) 0.005(4)
N2_6 0.021(3) 0.065(5) 0.051(5) -0.013(4) 0.010(3) -0.007(3)
N3_6 0.033(4) 0.062(5) 0.076(6) -0.015(5) -0.012(4) 0.005(4)
C1_6 0.041(5) 0.073(7) 0.064(7) 0.004(6) -0.002(5) 0.019(5)
C2_6 0.073(8) 0.097(10) 0.074(9) 0.029(8) -0.021(7) 0.021(7)
C3_6 0.095(10) 0.107(11) 0.056(8) 0.022(8) 0.015(7) 0.021(9)
C4_6 0.045(6) 0.094(9) 0.073(8) 0.004(7) 0.023(6) 0.002(6)
C5_6 0.052(6) 0.063(7) 0.055(7) 0.010(5) 0.013(5) 0.004(5)
C6_6 0.063(7) 0.060(6) 0.071(8) -0.004(6) 0.032(6) -0.010(5)
C7_6 0.053(6) 0.070(7) 0.064(7) -0.002(6) 0.019(6) -0.004(5)
C8_6 0.056(7) 0.093(10) 0.083(9) -0.019(7) 0.028(7) -0.016(7)
C9_6 0.066(8) 0.078(8) 0.088(9) -0.015(7) 0.028(7) -0.036(7)
C10_6 0.072(7) 0.039(5) 0.066(7) 0.006(5) -0.004(6) -0.005(5)
C11_6 0.023(5) 0.082(7) 0.067(7) -0.005(6) -0.008(5) 0.003(5)
C12_6 0.047(6) 0.093(9) 0.070(8) -0.005(7) -0.003(6) -0.029(6)
C13_6 0.080(9) 0.068(8) 0.156(15) 0.004(9) -0.013(10) 0.014(8)
C14_6 0.056(7) 0.071(8) 0.109(10) 0.016(7) 0.010(7) 0.008(6)
C15_6 0.033(6) 0.120(11) 0.097(10) 0.003(8) -0.014(6) 0.008(7)
Br1_7 0.0814(9) 0.1272(12) 0.0725(9) -0.0126(8) 0.0243(7) -0.0406(8)
Br2_7 0.0898(9) 0.0901(9) 0.0774(8) -0.0093(7) 0.0281(7) -0.0277(7)
N1_7 0.082(7) 0.084(7) 0.065(7) -0.020(5) -0.014(6) -0.018(6)
N2_7 0.040(5) 0.075(6) 0.085(8) -0.031(6) -0.004(5) 0.004(5)
N3_7 0.038(4) 0.048(5) 0.067(6) 0.007(4) 0.006(4) -0.001(4)
C1_7 0.052(7) 0.140(13) 0.098(12) -0.019(10) -0.001(7) -0.038(8)
C2_7 0.094(11) 0.23(2) 0.051(9) -0.022(11) 0.021(8) -0.062(13)
C3_7 0.087(11) 0.20(2) 0.074(11) -0.016(13) 0.019(9) -0.010(12)
C4_7 0.134(15) 0.153(16) 0.057(10) -0.024(10) -0.004(9) 0.002(13)
C5_7 0.038(6) 0.145(12) 0.062(8) -0.034(8) -0.002(5) -0.018(7)
C6_7 0.059(7) 0.098(9) 0.066(8) -0.021(7) 0.000(6) 0.001(7)
C7_7 0.113(13) 0.112(12) 0.072(10) -0.042(10) -0.009(9) 0.025(11)
C8_7 0.077(9) 0.077(9) 0.120(14) -0.019(10) 0.010(9) 0.011(8)
C9_7 0.105(11) 0.077(9) 0.106(12) 0.006(9) 0.021(10) 0.035(8)
C10_7 0.038(6) 0.063(7) 0.078(8) -0.003(6) -0.002(5) 0.017(5)
C11_7 0.049(6) 0.050(6) 0.116(12) 0.009(7) 0.003(7) 0.006(5)
C12_7 0.085(9) 0.053(7) 0.122(12) -0.003(7) 0.043(9) -0.001(6)
C13_7 0.066(8) 0.090(10) 0.097(11) 0.039(9) 0.004(7) -0.021(7)
C14_7 0.051(7) 0.103(10) 0.108(11) 0.027(9) 0.020(7) -0.017(7)
C15_7 0.041(6) 0.071(7) 0.101(11) 0.029(7) 0.014(7) -0.008(5)
Br1_8 0.0796(8) 0.0779(8) 0.1213(12) 0.0019(8) -0.0023(8) -0.0248(7)
Br2_8 0.0901(11) 0.0834(9) 0.1261(13) 0.0171(8) -0.0529(10) -0.0236(7)
N1_8 0.039(4) 0.109(8) 0.048(5) -0.005(5) 0.008(4) -0.014(5)
N2_8 0.047(5) 0.065(6) 0.082(7) -0.034(5) 0.006(5) 0.005(4)
N3_8 0.049(5) 0.048(5) 0.068(6) -0.007(4) -0.002(5) 0.005(4)
C1_8 0.055(6) 0.079(7) 0.050(6) -0.001(5) 0.019(5) -0.019(6)
C2_8 0.076(9) 0.129(12) 0.094(10) 0.006(9) -0.010(8) -0.062(9)
C3_8 0.051(7) 0.133(12) 0.062(8) -0.005(8) -0.009(6) -0.016(8)
C4_8 0.028(5) 0.125(11) 0.057(7) -0.002(7) 0.000(5) -0.010(6)
C5_8 0.066(8) 0.087(8) 0.046(6) -0.017(6) 0.014(6) 0.007(6)
C6_8 0.044(5) 0.075(7) 0.045(6) -0.010(5) 0.004(5) 0.011(5)
C7_8 0.077(8) 0.074(8) 0.059(7) 0.009(6) -0.012(6) 0.032(7)
C8_8 0.136(13) 0.125(13) 0.042(7) -0.002(7) -0.029(8) 0.076(11)
C9_8 0.125(12) 0.041(6) 0.081(9) 0.010(6) 0.026(9) 0.020(6)
C10_8 0.049(6) 0.070(8) 0.065(8) 0.002(6) 0.003(6) 0.029(5)
C11_8 0.067(8) 0.061(7) 0.075(8) -0.018(6) 0.016(7) 0.019(6)
C12_8 0.075(8) 0.054(7) 0.095(9) -0.005(6) 0.015(7) 0.017(6)
C13_8 0.067(8) 0.054(7) 0.118(11) -0.019(7) 0.027(8) -0.004(6)
C14_8 0.034(6) 0.099(10) 0.073(8) -0.023(7) -0.003(5) -0.006(6)
C15_8 0.049(6) 0.069(7) 0.077(8) -0.017(6) 0.009(6) 0.004(5)
Br1_9 0.1625(17) 0.0901(10) 0.1215(14) 0.0103(9) 0.0799(13) 0.0309(10)
Br2_9 0.1500(18) 0.263(3) 0.0893(13) 0.0106(16) 0.0400(12) 0.136(2)
N1_9 0.040(5) 0.048(5) 0.092(8) -0.014(5) 0.000(5) -0.003(4)
N2_9 0.053(6) 0.059(5) 0.081(7) 0.001(5) 0.005(5) -0.023(5)
N3_9 0.054(6) 0.085(7) 0.066(7) -0.006(5) 0.014(5) 0.005(5)
C1_9 0.037(6) 0.078(8) 0.077(9) -0.007(7) -0.004(6) -0.002(5)
C2_9 0.115(12) 0.070(8) 0.094(11) -0.007(8) 0.020(9) 0.003(9)
C3_9 0.070(9) 0.092(11) 0.176(19) -0.055(12) 0.029(11) 0.005(8)
C4_9 0.077(9) 0.070(8) 0.140(14) -0.032(9) 0.005(9) 0.037(7)
C5_9 0.052(7) 0.060(7) 0.125(13) -0.023(8) -0.002(8) 0.018(6)
C6_9 0.056(7) 0.052(7) 0.129(13) -0.006(8) -0.015(8) 0.005(6)
C7_9 0.081(9) 0.065(8) 0.150(15) 0.006(10) 0.000(10) -0.014(7)
C8_9 0.093(12) 0.060(9) 0.19(2) 0.027(11) -0.049(13) -0.018(9)
C9_9 0.089(11) 0.118(13) 0.119(13) 0.071(11) -0.035(10) -0.022(11)
C10_9 0.056(8) 0.103(11) 0.114(13) 0.001(11) -0.011(9) -0.042(8)
C11_9 0.129(13) 0.098(10) 0.085(10) 0.018(9) 0.050(10) -0.020(10)
C12_9 0.157(18) 0.091(11) 0.118(14) 0.002(10) 0.049(13) -0.012(12)
C13_9 0.16(2) 0.18(2) 0.18(2) 0.09(2) 0.039(19) -0.021(19)
C14_9 0.076(10) 0.155(17) 0.17(2) 0.000(16) 0.054(12) -0.010(11)
C15_9 0.089(10) 0.181(16) 0.064(9) -0.052(11) 0.022(8) -0.023(11)

loop_
_atom_type_symbol
_atom_type_description
_atom_type_scat_dispersion_real
_atom_type_scat_dispersion_imag
_atom_type_scat_source
C C 0.0033 0.0016 'International Tables Vol C Tables 4.2.6.8 and 6.1.1.4'
H H 0.0000 0.0000 'International Tables Vol C Tables 4.2.6.8 and 6.1.1.4'
N N 0.0061 0.0033 'International Tables Vol C Tables 4.2.6.8 and 6.1.1.4'
F F 0.0171 0.0103 'International Tables Vol C Tables 4.2.6.8 and 6.1.1.4'
P P 0.1023 0.0942 'International Tables Vol C Tables 4.2.6.8 and 6.1.1.4'
Br Br -0.2901 2.4595 'International Tables Vol C Tables 4.2.6.8 and 6.1.1.4'
Ru Ru -1.2594 0.8363 'International Tables Vol C Tables 4.2.6.8 and 6.1.1.4'

loop_
_geom_angle_atom_site_label_1
_geom_angle_atom_site_label_2
_geom_angle_atom_site_label_3
_geom_angle
N2_7 Ru1 N2_6 178.4(4)
N2_7 Ru1 N1_6 102.4(4)
N2_6 Ru1 N1_6 78.4(3)
N2_7 Ru1 N3_6 100.9(3)
N2_6 Ru1 N3_6 78.3(3)
N1_6 Ru1 N3_6 156.6(3)
N2_7 Ru1 N1_7 80.3(5)
N2_6 Ru1 N1_7 101.1(3)
N1_6 Ru1 N1_7 88.6(4)
N3_6 Ru1 N1_7 93.4(4)
N2_7 Ru1 N3_7 76.5(4)
N2_6 Ru1 N3_7 102.0(3)
N1_6 Ru1 N3_7 94.6(3)
N3_6 Ru1 N3_7 92.7(3)
N1_7 Ru1 N3_7 156.8(4)
N2_9 Ru2 N2_8 178.1(5)
N2_9 Ru2 N3_9 77.1(5)
N2_8 Ru2 N3_9 101.1(4)
N2_9 Ru2 N1_9 81.6(5)
N2_8 Ru2 N1_9 100.1(4)
N3_9 Ru2 N1_9 158.8(4)
N2_9 Ru2 N1_8 98.9(4)
N2_8 Ru2 N1_8 80.3(4)
N3_9 Ru2 N1_8 93.2(4)
N1_9 Ru2 N1_8 90.7(3)
N2_9 Ru2 N3_8 102.1(3)
N2_8 Ru2 N3_8 78.5(3)
N3_9 Ru2 N3_8 88.6(4)
N1_9 Ru2 N3_8 95.3(3)
N1_8 Ru2 N3_8 158.7(4)
F5_1 P1_1 F1_1 91.5(9)
F5_1 P1_1 F3_1 96.0(8)
F1_1 P1_1 F3_1 93.5(8)
F5_1 P1_1 F4_1 92.2(7)
F1_1 P1_1 F4_1 87.8(9)
F3_1 P1_1 F4_1 171.7(8)
F5_1 P1_1 F6_1 178.5(9)
F1_1 P1_1 F6_1 90.0(9)
F3_1 P1_1 F6_1 84.1(9)
F4_1 P1_1 F6_1 87.7(8)
F5_1 P1_1 F2_1 89.1(7)
F1_1 P1_1 F2_1 179.2(9)
F3_1 P1_1 F2_1 87.0(7)
F4_1 P1_1 F2_1 91.5(8)
F6_1 P1_1 F2_1 89.4(8)
F6_2 P1_2 F4_2 83.2(12)
F6_2 P1_2 F2_2 83.2(9)
F4_2 P1_2 F2_2 87.6(9)
F6_2 P1_2 F1_2 97.2(8)
F4_2 P1_2 F1_2 95.9(9)
F2_2 P1_2 F1_2 176.5(8)
F6_2 P1_2 F3_2 88.9(8)
F4_2 P1_2 F3_2 168.4(11)
F2_2 P1_2 F3_2 83.1(8)
F1_2 P1_2 F3_2 93.4(7)
F6_2 P1_2 F5_2 173.4(8)
F4_2 P1_2 F5_2 96.7(13)
F2_2 P1_2 F5_2 90.1(8)
F1_2 P1_2 F5_2 89.4(7)
F3_2 P1_2 F5_2 90.2(8)
F4_3 P1_3 F2_3 91.6(15)
F4_3 P1_3 F1_3 96.6(15)
F2_3 P1_3 F1_3 170.6(14)
F4_3 P1_3 F3_3 176.7(16)
F2_3 P1_3 F3_3 91.3(15)
F1_3 P1_3 F3_3 80.4(12)
F4_3 P1_3 F6_3 94.1(10)
F2_3 P1_3 F6_3 90.4(9)
F1_3 P1_3 F6_3 93.5(10)
F3_3 P1_3 F6_3 87.5(9)
F4_3 P1_3 F5_3 89.9(9)
F2_3 P1_3 F5_3 82.7(10)
F1_3 P1_3 F5_3 92.8(10)
F3_3 P1_3 F5_3 88.9(8)
F6_3 P1_3 F5_3 172.2(9)
F4_4 P1_4 F1_4 90.9(13)
F4_4 P1_4 F5_4 94.6(15)
F1_4 P1_4 F5_4 94.8(15)
F4_4 P1_4 F3_4 175.7(19)
F1_4 P1_4 F3_4 88.2(11)
F5_4 P1_4 F3_4 89.7(13)
F4_4 P1_4 F2_4 91.0(14)
F1_4 P1_4 F2_4 176(2)
F5_4 P1_4 F2_4 88.7(17)
F3_4 P1_4 F2_4 89.7(13)
F4_4 P1_4 F6_4 90.7(15)
F1_4 P1_4 F6_4 93.8(16)
F5_4 P1_4 F6_4 169.8(17)
F3_4 P1_4 F6_4 85.2(15)
F2_4 P1_4 F6_4 82.5(14)
F1_5 P1_5 F3_5 91.3(16)
F1_5 P1_5 F4_5 90.2(16)
F3_5 P1_5 F4_5 173.4(15)
F1_5 P1_5 F5_5 94.5(16)
F3_5 P1_5 F5_5 94.3(14)
F4_5 P1_5 F5_5 91.9(12)
F1_5 P1_5 F2_5 175.2(18)
F3_5 P1_5 F2_5 88.6(16)
F4_5 P1_5 F2_5 89.4(15)
F5_5 P1_5 F2_5 90.2(17)
F1_5 P1_5 F6_5 91.2(14)
F3_5 P1_5 F6_5 85.9(15)
F4_5 P1_5 F6_5 87.7(15)
F5_5 P1_5 F6_5 174.3(17)
F2_5 P1_5 F6_5 84.0(15)
C1_6 N1_6 C5_6 113.8(9)
C1_6 N1_6 Ru1 133.0(7)
C5_6 N1_6 Ru1 112.7(7)
C10_6 N2_6 C6_6 119.3(9)
C10_6 N2_6 Ru1 120.2(7)
C6_6 N2_6 Ru1 120.3(7)
C15_6 N3_6 C11_6 114.2(9)
C15_6 N3_6 Ru1 134.8(8)
C11_6 N3_6 Ru1 110.9(6)
N1_6 C1_6 C2_6 125.6(11)
N1_6 C1_6 Br1_6 118.7(8)
C2_6 C1_6 Br1_6 115.6(9)
C3_6 C2_6 C1_6 115.6(12)
C4_6 C3_6 C2_6 118.5(14)
C3_6 C4_6 C5_6 124.1(14)
C4_6 C5_6 N1_6 121.8(11)
C4_6 C5_6 C6_6 121.6(11)
N1_6 C5_6 C6_6 116.5(9)
C7_6 C6_6 N2_6 120.0(11)
C7_6 C6_6 C5_6 128.9(11)
N2_6 C6_6 C5_6 111.0(9)
C8_6 C7_6 C6_6 118.3(12)
C7_6 C8_6 C9_6 125.8(13)
C8_6 C9_6 C10_6 112.7(13)
N2_6 C10_6 C9_6 123.7(10)
N2_6 C10_6 C11_6 114.0(9)
C9_6 C10_6 C11_6 122.0(11)
C12_6 C11_6 N3_6 121.7(11)
C12_6 C11_6 C10_6 122.9(11)
N3_6 C11_6 C10_6 115.4(9)
C13_6 C12_6 C11_6 122.2(14)
C12_6 C13_6 C14_6 118.9(14)
C15_6 C14_6 C13_6 116.5(12)
N3_6 C15_6 C14_6 125.2(13)
N3_6 C15_6 Br2_6 119.0(8)
C14_6 C15_6 Br2_6 115.7(11)
C5_7 N1_7 C1_7 112.1(12)
C5_7 N1_7 Ru1 111.9(9)
C1_7 N1_7 Ru1 134.3(9)
C10_7 N2_7 C6_7 119.8(10)
C10_7 N2_7 Ru1 123.6(9)
C6_7 N2_7 Ru1 116.5(9)
C15_7 N3_7 C11_7 117.1(10)
C15_7 N3_7 Ru1 132.3(7)
C11_7 N3_7 Ru1 110.4(9)
C2_7 C1_7 N1_7 126.5(14)
C2_7 C1_7 Br1_7 119.1(12)
N1_7 C1_7 Br1_7 114.1(11)
C3_7 C2_7 C1_7 123.0(18)
C2_7 C3_7 C4_7 117.1(17)
C3_7 C4_7 C5_7 121.8(15)
N1_7 C5_7 C4_7 118.7(14)
N1_7 C5_7 C6_7 114.2(12)
C4_7 C5_7 C6_7 127.0(13)
N2_7 C6_7 C7_7 113.1(13)
N2_7 C6_7 C5_7 114.5(11)
C7_7 C6_7 C5_7 131.5(14)
C8_7 C7_7 C6_7 124.0(16)
C7_7 C8_7 C9_7 121.3(17)
C8_7 C9_7 C10_7 116.2(16)
N2_7 C10_7 C9_7 124.1(13)
N2_7 C10_7 C11_7 113.2(11)
C9_7 C10_7 C11_7 122.6(13)
C12_7 C11_7 N3_7 122.9(14)
C12_7 C11_7 C10_7 121.9(12)
N3_7 C11_7 C10_7 115.2(11)
C11_7 C12_7 C13_7 120.1(13)
C14_7 C13_7 C12_7 120.1(12)
C13_7 C14_7 C15_7 114.5(15)
N3_7 C15_7 C14_7 124.9(13)
N3_7 C15_7 Br2_7 119.4(8)
C14_7 C15_7 Br2_7 115.0(12)
C1_8 N1_8 C5_8 114.2(9)
C1_8 N1_8 Ru2 135.4(8)
C5_8 N1_8 Ru2 110.2(8)
C10_8 N2_8 C6_8 120.4(10)
C10_8 N2_8 Ru2 120.4(7)
C6_8 N2_8 Ru2 119.2(7)
C15_8 N3_8 C11_8 115.2(10)
C15_8 N3_8 Ru2 134.9(8)
C11_8 N3_8 Ru2 109.7(7)
N1_8 C1_8 C2_8 127.6(13)
N1_8 C1_8 Br1_8 120.6(8)
C2_8 C1_8 Br1_8 111.2(10)
C3_8 C2_8 C1_8 115.8(14)
C2_8 C3_8 C4_8 120.6(11)
C5_8 C4_8 C3_8 114.9(12)
C4_8 C5_8 N1_8 126.2(12)
C4_8 C5_8 C6_8 117.3(12)
N1_8 C5_8 C6_8 116.5(10)
C7_8 C6_8 N2_8 119.7(11)
C7_8 C6_8 C5_8 127.0(11)
N2_8 C6_8 C5_8 113.2(10)
C6_8 C7_8 C8_8 122.8(12)
C9_8 C8_8 C7_8 117.8(12)
C8_8 C9_8 C10_8 117.1(13)
N2_8 C10_8 C11_8 114.7(10)
N2_8 C10_8 C9_8 122.0(11)
C11_8 C10_8 C9_8 123.2(12)
C12_8 C11_8 C10_8 122.0(12)
C12_8 C11_8 N3_8 121.5(12)
C10_8 C11_8 N3_8 116.5(10)
C11_8 C12_8 C13_8 118.6(12)
C14_8 C13_8 C12_8 117.7(11)
C13_8 C14_8 C15_8 122.7(13)
N3_8 C15_8 C14_8 124.3(12)
N3_8 C15_8 Br2_8 118.9(8)
C14_8 C15_8 Br2_8 116.7(10)
C1_9 N1_9 C5_9 113.9(12)
C1_9 N1_9 Ru2 136.6(9)
C5_9 N1_9 Ru2 109.6(10)
C10_9 N2_9 C6_9 120.4(14)
C10_9 N2_9 Ru2 124.9(11)
C6_9 N2_9 Ru2 114.7(10)
C15_9 N3_9 C11_9 116.2(13)
C15_9 N3_9 Ru2 134.1(10)
C11_9 N3_9 Ru2 107.5(9)
N1_9 C1_9 C2_9 125.8(13)
N1_9 C1_9 Br1_9 120.7(10)
C2_9 C1_9 Br1_9 113.5(12)
C3_9 C2_9 C1_9 127.3(17)
C2_9 C3_9 C4_9 108.3(15)
C3_9 C4_9 C5_9 125.4(15)
C6_9 C5_9 N1_9 119.0(12)
C6_9 C5_9 C4_9 122.2(14)
N1_9 C5_9 C4_9 118.8(17)
C5_9 C6_9 C7_9 129.2(16)
C5_9 C6_9 N2_9 114.7(11)
C7_9 C6_9 N2_9 115.9(17)
C6_9 C7_9 C8_9 117.6(16)
C9_9 C8_9 C7_9 124.1(16)
C8_9 C9_9 C10_9 111(2)
N2_9 C10_9 C11_9 111.9(15)
N2_9 C10_9 C9_9 131(2)
C11_9 C10_9 C9_9 117(2)
C10_9 C11_9 N3_9 118.2(13)
C10_9 C11_9 C12_9 122.0(18)
N3_9 C11_9 C12_9 119.5(16)
C13_9 C12_9 C11_9 123(2)
C12_9 C13_9 C14_9 113(2)
C15_9 C14_9 C13_9 126(2)
C14_9 C15_9 N3_9 120.4(18)
C14_9 C15_9 Br2_9 120.5(16)
N3_9 C15_9 Br2_9 117.6(12)

loop_
_geom_bond_atom_site_label_1
_geom_bond_atom_site_label_2
_geom_bond_distance
Ru1 N2_7 1.972(9)
Ru1 N2_6 1.978(8)
Ru1 N1_6 2.113(8)
Ru1 N3_6 2.146(8)
Ru1 N1_7 2.150(12)
Ru1 N3_7 2.199(9)
Ru2 N2_9 1.958(11)
Ru2 N2_8 1.972(10)
Ru2 N3_9 2.117(10)
Ru2 N1_9 2.121(11)
Ru2 N1_8 2.149(9)
Ru2 N3_8 2.154(9)
P1_1 F5_1 1.500(10)
P1_1 F1_1 1.546(12)
P1_1 F3_1 1.543(10)
P1_1 F4_1 1.546(10)
P1_1 F6_1 1.554(11)
P1_1 F2_1 1.568(10)
P1_2 F6_2 1.508(11)
P1_2 F4_2 1.505(15)
P1_2 F2_2 1.539(10)
P1_2 F1_2 1.547(10)
P1_2 F3_2 1.575(12)
P1_2 F5_2 1.602(12)
P1_3 F4_3 1.426(15)
P1_3 F2_3 1.516(19)
P1_3 F1_3 1.525(17)
P1_3 F3_3 1.539(14)
P1_3 F6_3 1.565(11)
P1_3 F5_3 1.584(10)
P1_4 F4_4 1.497(14)
P1_4 F1_4 1.513(16)
P1_4 F5_4 1.526(18)
P1_4 F3_4 1.544(16)
P1_4 F2_4 1.555(15)
P1_4 F6_4 1.572(19)
P1_5 F1_5 1.505(17)
P1_5 F3_5 1.514(16)
P1_5 F4_5 1.524(16)
P1_5 F5_5 1.522(17)
P1_5 F2_5 1.569(17)
P1_5 F6_5 1.572(19)
Br1_6 C1_6 1.869(12)
Br2_6 C15_6 1.864(15)
N1_6 C1_6 1.360(13)
N1_6 C5_6 1.372(14)
N2_6 C10_6 1.313(14)
N2_6 C6_6 1.384(14)
N3_6 C15_6 1.335(17)
N3_6 C11_6 1.393(14)
C1_6 C2_6 1.431(17)
C2_6 C3_6 1.38(2)
C3_6 C4_6 1.326(19)
C4_6 C5_6 1.354(16)
C5_6 C6_6 1.468(17)
C6_6 C7_6 1.372(16)
C7_6 C8_6 1.345(17)
C8_6 C9_6 1.356(19)
C9_6 C10_6 1.447(17)
C10_6 C11_6 1.473(15)
C11_6 C12_6 1.362(16)
C12_6 C13_6 1.292(19)
C13_6 C14_6 1.40(2)
C14_6 C15_6 1.382(17)
Br1_7 C1_7 1.888(14)
Br2_7 C15_7 1.873(14)
N1_7 C5_7 1.350(15)
N1_7 C1_7 1.427(19)
N2_7 C10_7 1.272(16)
N2_7 C6_7 1.400(17)
N3_7 C15_7 1.327(17)
N3_7 C11_7 1.372(15)
C1_7 C2_7 1.28(2)
C2_7 C3_7 1.26(2)
C3_7 C4_7 1.36(2)
C4_7 C5_7 1.45(2)
C5_7 C6_7 1.50(2)
C6_7 C7_7 1.45(2)
C7_7 C8_7 1.24(2)
C8_7 C9_7 1.33(2)
C9_7 C10_7 1.421(19)
C10_7 C11_7 1.502(19)
C11_7 C12_7 1.298(18)
C12_7 C13_7 1.44(2)
C13_7 C14_7 1.36(2)
C14_7 C15_7 1.441(17)
Br1_8 C1_8 1.877(12)
Br2_8 C15_8 1.905(13)
N1_8 C1_8 1.303(15)
N1_8 C5_8 1.438(16)
N2_8 C10_8 1.341(15)
N2_8 C6_8 1.406(14)
N3_8 C15_8 1.306(14)
N3_8 C11_8 1.433(15)
C1_8 C2_8 1.409(16)
C2_8 C3_8 1.37(2)
C3_8 C4_8 1.51(2)
C4_8 C5_8 1.310(16)
C5_8 C6_8 1.459(17)
C6_8 C7_8 1.318(16)
C7_8 C8_8 1.44(2)
C8_8 C9_8 1.41(2)
C9_8 C10_8 1.438(16)
C10_8 C11_8 1.413(18)
C11_8 C12_8 1.343(17)
C12_8 C13_8 1.465(19)
C13_8 C14_8 1.263(18)
C14_8 C15_8 1.375(17)
Br1_9 C1_9 1.881(14)
Br2_9 C15_9 1.83(2)
N1_9 C1_9 1.233(15)
N1_9 C5_9 1.400(17)
N2_9 C10_9 1.236(19)
N2_9 C6_9 1.461(18)
N3_9 C15_9 1.40(2)
N3_9 C11_9 1.437(19)
C1_9 C2_9 1.40(2)
C2_9 C3_9 1.30(2)
C3_9 C4_9 1.39(3)
C4_9 C5_9 1.43(2)
C5_9 C6_9 1.37(2)
C6_9 C7_9 1.38(2)
C7_9 C8_9 1.51(3)
C8_9 C9_9 1.34(3)
C9_9 C10_9 1.41(2)
C10_9 C11_9 1.40(2)
C11_9 C12_9 1.43(2)
C12_9 C13_9 1.39(3)
C13_9 C14_9 1.43(3)
C14_9 C15_9 1.35(2)

loop_
_platon_squeeze_void_nr
_platon_squeeze_void_average_x
_platon_squeeze_void_average_y
_platon_squeeze_void_average_z
_platon_squeeze_void_volume
_platon_squeeze_void_count_electrons
_platon_squeeze_void_content
1 0.005 0.026 0.217 472 83 ' '
2 0.006 -0.027 0.717 472 83 ' '
3 0.496 0.143 0.980 153 28 ' '
4 0.394 0.104 0.745 9 1 ' '
5 0.715 0.225 0.143 10 1 ' '
6 0.209 0.277 0.635 12 2 ' '
7 0.994 0.358 0.479 151 27 ' '
8 0.894 0.396 0.245 9 1 ' '
9 0.996 0.643 0.980 153 28 ' '
10 0.894 0.604 0.745 9 1 ' '
11 0.215 0.725 0.143 10 1 ' '
12 0.496 0.857 0.480 153 28 ' '
13 0.715 0.774 0.643 10 1 ' '
14 0.394 0.896 0.245 9 1 ' '
